data_1507736
loop_
_publ_author_name
'Tong, Benny Meng Kiat'
'Chen, Hui'
'Chong, Sin Yee'
'Heng, Yi Li'
'Chiba, Shunsuke'

_publ_contact_author
;
Dr Shunsuke Chiba
Division of Chemistry and Biological Chemistry
School of Physical and Mathematical Sciences
Nanyang Technological University
21 Nanyang Link
Singapore 637371
Singapore
;
_publ_section_title
;
 Formal [4 + 1]- and [5 + 1]-annulation by an s(n)2-conjugate addition
 sequence: stereoselective synthesis of highly substituted carbocycles.
;
_journal_issue 11
_journal_name_full 'Organic letters'
_journal_page_first 2826
_journal_page_last 2829
_journal_paper_doi 10.1021/ol301044e
_journal_volume 14
_journal_year 2012
_chemical_formula_moiety 'C19 H22 N2 O2'
_chemical_formula_sum 'C19 H22 N2 O2'
_chemical_formula_weight 310.39
_chemical_name_systematic
; 
 ? 
;
_space_group_IT_number 14
_symmetry_cell_setting monoclinic
_symmetry_space_group_name_Hall '-P 2yn'
_symmetry_space_group_name_H-M 'P 1 21/n 1'
_atom_sites_solution_hydrogens geom
_atom_sites_solution_primary direct
_atom_sites_solution_secondary difmap
_audit_creation_method SHELXL-97
_cell_angle_alpha 90.00
_cell_angle_beta 93.295(2)
_cell_angle_gamma 90.00
_cell_formula_units_Z 4
_cell_length_a 10.7701(4)
_cell_length_b 10.5227(5)
_cell_length_c 14.5151(6)
_cell_measurement_reflns_used 6583
_cell_measurement_temperature 103(2)
_cell_measurement_theta_max 32.12
_cell_measurement_theta_min 2.42
_cell_volume 1642.28(12)
_computing_cell_refinement 'Bruker SAINT'
_computing_data_collection 'Bruker APEX2'
_computing_data_reduction 'Bruker SAINT'
_computing_molecular_graphics 'Bruker SHELXTL'
_computing_publication_material 'Bruker SHELXTL'
_computing_structure_refinement 'SHELXL-97 (Sheldrick, 2008)'
_computing_structure_solution 'SHELXS-97 (Sheldrick, 2008)'
_diffrn_ambient_temperature 103(2)
_diffrn_measured_fraction_theta_full 0.993
_diffrn_measured_fraction_theta_max 0.993
_diffrn_measurement_device_type 'Bruker APEX-II CCD'
_diffrn_measurement_method '\f and \w scans'
_diffrn_radiation_monochromator graphite
_diffrn_radiation_source 'fine-focus sealed tube'
_diffrn_radiation_type MoK\a
_diffrn_radiation_wavelength 0.71073
_diffrn_reflns_av_R_equivalents 0.0403
_diffrn_reflns_av_sigmaI/netI 0.0393
_diffrn_reflns_limit_h_max 14
_diffrn_reflns_limit_h_min -16
_diffrn_reflns_limit_k_max 15
_diffrn_reflns_limit_k_min -15
_diffrn_reflns_limit_l_max 21
_diffrn_reflns_limit_l_min -21
_diffrn_reflns_number 23030
_diffrn_reflns_theta_full 32.19
_diffrn_reflns_theta_max 32.19
_diffrn_reflns_theta_min 2.39
_exptl_absorpt_coefficient_mu 0.082
_exptl_absorpt_correction_T_max 0.9695
_exptl_absorpt_correction_T_min 0.9680
_exptl_absorpt_correction_type multi-scan
_exptl_absorpt_process_details sadabs
_exptl_crystal_colour colourless
_exptl_crystal_density_diffrn 1.255
_exptl_crystal_density_method 'not measured'
_exptl_crystal_description block
_exptl_crystal_F_000 664
_exptl_crystal_size_max 0.40
_exptl_crystal_size_mid 0.40
_exptl_crystal_size_min 0.38
_refine_diff_density_max 0.499
_refine_diff_density_min -0.226
_refine_diff_density_rms 0.060
_refine_ls_extinction_method none
_refine_ls_goodness_of_fit_ref 1.038
_refine_ls_hydrogen_treatment constr
_refine_ls_matrix_type full
_refine_ls_number_parameters 244
_refine_ls_number_reflns 5743
_refine_ls_number_restraints 10
_refine_ls_restrained_S_all 1.038
_refine_ls_R_factor_all 0.0658
_refine_ls_R_factor_gt 0.0517
_refine_ls_shift/su_max 0.001
_refine_ls_shift/su_mean 0.000
_refine_ls_structure_factor_coef Fsqd
_refine_ls_weighting_details 'calc w=1/[\s^2^(Fo^2^)+(0.0704P)^2^+0.4153P] where P=(Fo^2^+2Fc^2^)/3'
_refine_ls_weighting_scheme calc
_refine_ls_wR_factor_gt 0.1259
_refine_ls_wR_factor_ref 0.1348
_reflns_number_gt 4604
_reflns_number_total 5743
_reflns_threshold_expression >2sigma(I)
_cod_data_source_file ol301044e_si_002.cif
_cod_data_source_block 3ba
_cod_depositor_comments
;
The following automatic conversions were performed:

'_symmetry_cell_setting' value 'Monoclinic' changed to 'monoclinic'
according to /home/saulius/struct/CIF-dictionaries/cif_core.dic
dictionary named 'cif_core.dic' version 2.4.1 from 2010-06-29.

Automatic conversion script
Id: cif_fix_values 1715 2011-07-08 13:25:40Z adriana 
;
_cod_original_sg_symbol_H-M P2(1)/n
_cod_database_code 1507736

loop_
_symmetry_equiv_pos_as_xyz
'x, y, z'
'-x+1/2, y+1/2, -z+1/2'
'-x, -y, -z'
'x-1/2, -y-1/2, z-1/2'

loop_
_atom_site_label
_atom_site_type_symbol
_atom_site_fract_x
_atom_site_fract_y
_atom_site_fract_z
_atom_site_U_iso_or_equiv
_atom_site_adp_type
_atom_site_occupancy
_atom_site_symmetry_multiplicity
_atom_site_calc_flag
_atom_site_refinement_flags
_atom_site_disorder_assembly
_atom_site_disorder_group
C1 C 1.05835(10) 0.39811(10) 0.26726(7) 0.0158(2) Uani 1 1 d . . .
H1 H 0.9812 0.4154 0.2933 0.019 Uiso 1 1 calc R . .
C2 C 1.16230(10) 0.47104(11) 0.29326(7) 0.0176(2) Uani 1 1 d . . .
H2 H 1.1556 0.5381 0.3365 0.021 Uiso 1 1 calc R . .
C3 C 1.27613(10) 0.44595(11) 0.25608(8) 0.0189(2) Uani 1 1 d . . .
H3 H 1.3474 0.4949 0.2744 0.023 Uiso 1 1 calc R . .
C4 C 1.28453(10) 0.34925(11) 0.19223(8) 0.0189(2) Uani 1 1 d . . .
H4 H 1.3619 0.3320 0.1665 0.023 Uiso 1 1 calc R . .
C5 C 1.18037(10) 0.27693(10) 0.16540(8) 0.0161(2) Uani 1 1 d . . .
H5 H 1.1871 0.2115 0.1209 0.019 Uiso 1 1 calc R . .
C6 C 1.06621(9) 0.29969(10) 0.20329(7) 0.01323(18) Uani 1 1 d . . .
C7 C 0.95302(9) 0.22098(10) 0.17472(7) 0.01480(19) Uani 1 1 d . . .
H7A H 0.9125 0.1928 0.2307 0.018 Uiso 1 1 calc R . .
H7B H 0.9799 0.1442 0.1419 0.018 Uiso 1 1 calc R . .
C8 C 0.85758(9) 0.29392(9) 0.11186(7) 0.01130(18) Uani 1 1 d . . .
H8 H 0.8325 0.3716 0.1459 0.014 Uiso 1 1 calc R . .
C9 C 0.91468(9) 0.33747(10) 0.02291(7) 0.01370(19) Uani 1 1 d . . .
H9A H 0.9854 0.3949 0.0390 0.016 Uiso 1 1 calc R . .
H9B H 0.9476 0.2624 -0.0088 0.016 Uiso 1 1 calc R . .
C10 C 0.82171(9) 0.40634(10) -0.04314(7) 0.01379(19) Uani 1 1 d . . .
H10A H 0.7994 0.4887 -0.0156 0.017 Uiso 1 1 calc R . .
H10B H 0.8615 0.4242 -0.1016 0.017 Uiso 1 1 calc R . .
C11 C 0.70333(9) 0.32925(10) -0.06421(7) 0.01347(18) Uani 1 1 d . . .
H11A H 0.7232 0.2518 -0.0992 0.016 Uiso 1 1 calc R . .
H11B H 0.6430 0.3803 -0.1026 0.016 Uiso 1 1 calc R . .
C12 C 0.64549(9) 0.29149(9) 0.02723(7) 0.01254(18) Uani 1 1 d . . .
C13 C 0.73955(9) 0.21329(9) 0.09072(7) 0.01156(18) Uani 1 1 d . A .
H13 H 0.7002 0.1971 0.1503 0.014 Uiso 1 1 calc R . .
C14 C 0.76628(10) 0.08383(9) 0.04682(7) 0.01410(19) Uani 1 1 d D . .
H14C H 0.6997 0.0674 -0.0016 0.017 Uiso 0.318(3) 1 calc PR A 2
H14D H 0.8452 0.0915 0.0155 0.017 Uiso 0.318(3) 1 calc PR A 2
H14A H 0.6936 0.0567 0.0068 0.017 Uiso 0.682(3) 1 calc PR A 1
H14B H 0.8388 0.0912 0.0082 0.017 Uiso 0.682(3) 1 calc PR A 1
C15 C 0.7931(3) -0.0148(3) 0.1226(2) 0.0128(5) Uani 0.682(3) 1 d PD A 1
C16 C 0.91404(16) -0.19690(17) 0.16490(12) 0.0171(4) Uani 0.682(3) 1 d PD A 1
H16A H 0.9000 -0.1686 0.2285 0.021 Uiso 0.682(3) 1 calc PR A 1
H16B H 1.0024 -0.2220 0.1625 0.021 Uiso 0.682(3) 1 calc PR A 1
C17 C 0.83195(18) -0.3091(2) 0.14058(14) 0.0235(4) Uani 0.682(3) 1 d PD A 1
H17A H 0.7449 -0.2862 0.1481 0.035 Uiso 0.682(3) 1 calc PR A 1
H17B H 0.8551 -0.3805 0.1815 0.035 Uiso 0.682(3) 1 calc PR A 1
H17C H 0.8424 -0.3338 0.0764 0.035 Uiso 0.682(3) 1 calc PR A 1
O1 O 0.7358(15) -0.0265(19) 0.1912(7) 0.0175(6) Uani 0.682(3) 1 d PD A 1
O2 O 0.88691(13) -0.09297(11) 0.10073(9) 0.0146(3) Uani 0.682(3) 1 d PD A 1
C15A C 0.7761(8) -0.0291(7) 0.1070(6) 0.0128(5) Uani 0.318(3) 1 d PD A 2
C16A C 0.8318(3) -0.2461(4) 0.1189(3) 0.0180(8) Uani 0.318(3) 1 d PD A 2
H16C H 0.8393 -0.3172 0.0749 0.022 Uiso 0.318(3) 1 calc PR A 2
H16D H 0.7512 -0.2549 0.1477 0.022 Uiso 0.318(3) 1 calc PR A 2
C17A C 0.9344(4) -0.2546(5) 0.1918(3) 0.0239(9) Uani 0.318(3) 1 d PD A 2
H17D H 1.0144 -0.2427 0.1640 0.036 Uiso 0.318(3) 1 calc PR A 2
H17E H 0.9328 -0.3384 0.2213 0.036 Uiso 0.318(3) 1 calc PR A 2
H17F H 0.9237 -0.1885 0.2382 0.036 Uiso 0.318(3) 1 calc PR A 2
O1A O 0.736(3) -0.030(4) 0.1827(15) 0.0175(6) Uani 0.318(3) 1 d PD A 2
O2A O 0.8335(3) -0.1259(2) 0.06864(18) 0.0136(6) Uani 0.318(3) 1 d PD A 2
C18 C 0.60807(9) 0.40847(10) 0.07609(7) 0.01453(19) Uani 1 1 d . . .
C19 C 0.52931(10) 0.21752(10) 0.00941(7) 0.0164(2) Uani 1 1 d . . .
N1 N 0.57771(9) 0.49792(10) 0.11342(7) 0.0211(2) Uani 1 1 d . . .
N2 N 0.44003(9) 0.15904(11) -0.00190(8) 0.0250(2) Uani 1 1 d . . .

loop_
_atom_site_aniso_label
_atom_site_aniso_U_11
_atom_site_aniso_U_22
_atom_site_aniso_U_33
_atom_site_aniso_U_23
_atom_site_aniso_U_13
_atom_site_aniso_U_12
C1 0.0157(4) 0.0190(5) 0.0126(5) 0.0018(4) 0.0005(3) 0.0020(3)
C2 0.0221(5) 0.0166(5) 0.0136(5) -0.0002(4) -0.0021(4) -0.0002(4)
C3 0.0162(5) 0.0203(5) 0.0197(5) 0.0047(4) -0.0040(4) -0.0036(4)
C4 0.0127(4) 0.0214(5) 0.0226(5) 0.0042(4) 0.0010(4) 0.0006(4)
C5 0.0154(4) 0.0161(5) 0.0167(5) 0.0012(4) 0.0008(3) 0.0024(3)
C6 0.0128(4) 0.0149(4) 0.0118(4) 0.0041(3) -0.0015(3) 0.0003(3)
C7 0.0131(4) 0.0151(5) 0.0159(5) 0.0043(4) -0.0018(3) -0.0012(3)
C8 0.0123(4) 0.0110(4) 0.0107(4) 0.0010(3) 0.0007(3) -0.0009(3)
C9 0.0133(4) 0.0148(4) 0.0131(4) 0.0036(3) 0.0013(3) -0.0018(3)
C10 0.0157(4) 0.0138(4) 0.0117(4) 0.0028(3) 0.0004(3) -0.0020(3)
C11 0.0156(4) 0.0150(4) 0.0097(4) 0.0010(3) -0.0003(3) -0.0012(3)
C12 0.0118(4) 0.0132(4) 0.0125(4) 0.0000(3) 0.0000(3) -0.0012(3)
C13 0.0124(4) 0.0116(4) 0.0107(4) 0.0011(3) 0.0011(3) -0.0004(3)
C14 0.0183(4) 0.0101(4) 0.0140(4) 0.0007(3) 0.0019(3) -0.0012(3)
C15 0.0148(12) 0.0098(9) 0.0138(13) -0.0008(7) 0.0012(8) -0.0023(7)
C16 0.0247(8) 0.0125(8) 0.0141(7) 0.0017(6) 0.0006(6) 0.0036(6)
C17 0.0346(10) 0.0130(9) 0.0235(9) 0.0001(7) 0.0069(7) -0.0041(7)
O1 0.0201(4) 0.0170(10) 0.0160(18) 0.0027(17) 0.0066(14) 0.0004(5)
O2 0.0189(6) 0.0101(5) 0.0151(6) 0.0014(4) 0.0042(5) 0.0012(4)
C15A 0.0148(12) 0.0098(9) 0.0138(13) -0.0008(7) 0.0012(8) -0.0023(7)
C16A 0.0230(17) 0.0076(17) 0.0239(18) 0.0019(14) 0.0058(13) -0.0014(12)
C17A 0.0290(19) 0.024(2) 0.0190(18) 0.0046(16) 0.0077(14) 0.0074(15)
O1A 0.0201(4) 0.0170(10) 0.0160(18) 0.0027(17) 0.0066(14) 0.0004(5)
O2A 0.0135(12) 0.0125(11) 0.0147(12) -0.0006(9) -0.0009(9) -0.0007(9)
C18 0.0117(4) 0.0180(5) 0.0136(4) 0.0021(4) -0.0012(3) 0.0004(3)
C19 0.0169(5) 0.0169(5) 0.0150(5) 0.0011(4) -0.0012(3) -0.0009(4)
N1 0.0197(4) 0.0230(5) 0.0205(5) -0.0022(4) -0.0005(3) 0.0051(3)
N2 0.0201(5) 0.0266(5) 0.0280(5) 0.0013(4) -0.0021(4) -0.0063(4)

loop_
_atom_type_symbol
_atom_type_description
_atom_type_scat_dispersion_real
_atom_type_scat_dispersion_imag
_atom_type_scat_source
C C 0.0033 0.0016 'International Tables Vol C Tables 4.2.6.8 and 6.1.1.4'
H H 0.0000 0.0000 'International Tables Vol C Tables 4.2.6.8 and 6.1.1.4'
N N 0.0061 0.0033 'International Tables Vol C Tables 4.2.6.8 and 6.1.1.4'
O O 0.0106 0.0060 'International Tables Vol C Tables 4.2.6.8 and 6.1.1.4'

loop_
_geom_angle_atom_site_label_1
_geom_angle_atom_site_label_2
_geom_angle_atom_site_label_3
_geom_angle
C2 C1 C6 120.71(9)
C2 C1 H1 119.6
C6 C1 H1 119.6
C1 C2 C3 120.18(10)
C1 C2 H2 119.9
C3 C2 H2 119.9
C4 C3 C2 119.49(10)
C4 C3 H3 120.3
C2 C3 H3 120.3
C3 C4 C5 120.45(10)
C3 C4 H4 119.8
C5 C4 H4 119.8
C4 C5 C6 120.64(10)
C4 C5 H5 119.7
C6 C5 H5 119.7
C5 C6 C1 118.52(9)
C5 C6 C7 120.82(9)
C1 C6 C7 120.65(9)
C6 C7 C8 112.94(8)
C6 C7 H7A 109.0
C8 C7 H7A 109.0
C6 C7 H7B 109.0
C8 C7 H7B 109.0
H7A C7 H7B 107.8
C9 C8 C7 111.22(8)
C9 C8 C13 111.26(8)
C7 C8 C13 110.96(8)
C9 C8 H8 107.7
C7 C8 H8 107.7
C13 C8 H8 107.7
C10 C9 C8 112.97(8)
C10 C9 H9A 109.0
C8 C9 H9A 109.0
C10 C9 H9B 109.0
C8 C9 H9B 109.0
H9A C9 H9B 107.8
C11 C10 C9 112.52(8)
C11 C10 H10A 109.1
C9 C10 H10A 109.1
C11 C10 H10B 109.1
C9 C10 H10B 109.1
H10A C10 H10B 107.8
C10 C11 C12 109.67(8)
C10 C11 H11A 109.7
C12 C11 H11A 109.7
C10 C11 H11B 109.7
C12 C11 H11B 109.7
H11A C11 H11B 108.2
C19 C12 C18 105.56(8)
C19 C12 C11 111.20(8)
C18 C12 C11 109.23(8)
C19 C12 C13 109.75(8)
C18 C12 C13 109.79(8)
C11 C12 C13 111.15(8)
C14 C13 C8 113.41(8)
C14 C13 C12 110.63(8)
C8 C13 C12 109.02(8)
C14 C13 H13 107.9
C8 C13 H13 107.9
C12 C13 H13 107.9
C15A C14 C15 12.1(3)
C15A C14 C13 118.5(3)
C15 C14 C13 109.62(13)
C15A C14 H14C 107.7
C15 C14 H14C 119.5
C13 C14 H14C 107.7
C15A C14 H14D 107.7
C15 C14 H14D 104.7
C13 C14 H14D 107.7
H14C C14 H14D 107.1
C15A C14 H14A 98.2
C15 C14 H14A 109.7
C13 C14 H14A 109.7
H14C C14 H14A 10.5
H14D C14 H14A 115.1
C15A C14 H14B 111.5
C15 C14 H14B 109.7
C13 C14 H14B 109.7
H14C C14 H14B 100.0
H14D C14 H14B 7.1
H14A C14 H14B 108.2
O1 C15 O2 123.7(9)
O1 C15 C14 125.3(10)
O2 C15 C14 110.9(3)
O2 C16 C17 110.25(17)
O2 C16 H16A 109.6
C17 C16 H16A 109.6
O2 C16 H16B 109.6
C17 C16 H16B 109.6
H16A C16 H16B 108.1
C15 O2 C16 115.57(19)
O1A C15A O2A 125(2)
O1A C15A C14 122(2)
O2A C15A C14 112.8(6)
O2A C16A C17A 112.2(4)
O2A C16A H16C 109.2
C17A C16A H16C 109.2
O2A C16A H16D 109.2
C17A C16A H16D 109.2
H16C C16A H16D 107.9
C16A C17A H17D 109.5
C16A C17A H17E 109.5
H17D C17A H17E 109.5
C16A C17A H17F 109.5
H17D C17A H17F 109.5
H17E C17A H17F 109.5
C15A O2A C16A 115.7(4)
N1 C18 C12 179.10(11)
N2 C19 C12 178.08(12)

loop_
_geom_bond_atom_site_label_1
_geom_bond_atom_site_label_2
_geom_bond_distance
C1 C2 1.3915(15)
C1 C6 1.3968(15)
C1 H1 0.9500
C2 C3 1.3928(15)
C2 H2 0.9500
C3 C4 1.3828(17)
C3 H3 0.9500
C4 C5 1.3925(15)
C4 H4 0.9500
C5 C6 1.3962(14)
C5 H5 0.9500
C6 C7 1.5120(14)
C7 C8 1.5396(14)
C7 H7A 0.9900
C7 H7B 0.9900
C8 C9 1.5317(13)
C8 C13 1.5444(13)
C8 H8 1.0000
C9 C10 1.5286(14)
C9 H9A 0.9900
C9 H9B 0.9900
C10 C11 1.5272(14)
C10 H10A 0.9900
C10 H10B 0.9900
C11 C12 1.5501(14)
C11 H11A 0.9900
C11 H11B 0.9900
C12 C19 1.4837(14)
C12 C18 1.4878(14)
C12 C13 1.5637(14)
C13 C14 1.5380(14)
C13 H13 1.0000
C14 C15A 1.475(9)
C14 C15 1.528(4)
C14 H14C 0.9900
C14 H14D 0.9900
C14 H14A 0.9900
C14 H14B 0.9900
C15 O1 1.209(7)
C15 O2 1.354(4)
C16 O2 1.455(2)
C16 C17 1.505(3)
C16 H16A 0.9900
C16 H16B 0.9900
C17 H17A 0.9800
C17 H17B 0.9800
C17 H17C 0.9800
C15A O1A 1.204(13)
C15A O2A 1.330(9)
C16A O2A 1.461(5)
C16A C17A 1.488(6)
C16A H16C 0.9900
C16A H16D 0.9900
C17A H17D 0.9800
C17A H17E 0.9800
C17A H17F 0.9800
C18 N1 1.1431(14)
C19 N2 1.1454(15)
